data_2211734
loop_
_publ_author_name
'Chang, Chiung-Fang'
'Lee, Hon Man'

_publ_section_title
;
 Dichlorobis(1-methyl-1,4,5,6-tetrahydropyrimidine)palladium(II)
;
_journal_coeditor_code BI2115
_journal_issue 1
_journal_name_full 'Acta Crystallographica Section E'
_journal_page_first m167
_journal_page_last m168
_journal_paper_doi 10.1107/S1600536806052998
_journal_volume 63
_journal_year 2007
_chemical_formula_iupac '[Pd Cl2 (C5 H10 N2)2]'
_chemical_formula_moiety 'C10 H20 Cl2 N4 Pd'
_chemical_formula_sum 'C10 H20 Cl2 N4 Pd'
_chemical_formula_weight 373.60
_chemical_name_systematic
;
Dichlorobis(1-methyl-1,4,5,6-tetrahydropyrimidine)palladium(II)
;
_space_group_IT_number 14
_symmetry_cell_setting monoclinic
_symmetry_space_group_name_Hall '-P 2yn'
_symmetry_space_group_name_H-M 'P 1 21/n 1'
_atom_sites_solution_hydrogens geom
_atom_sites_solution_primary direct
_atom_sites_solution_secondary difmap
_audit_creation_method SHELXL-97
_cell_angle_alpha 90.00
_cell_angle_beta 104.008(2)
_cell_angle_gamma 90.00
_cell_formula_units_Z 2
_cell_length_a 8.0324(2)
_cell_length_b 8.3664(2)
_cell_length_c 10.8658(3)
_cell_measurement_reflns_used 2333
_cell_measurement_temperature 150(2)
_cell_measurement_theta_max 27.8
_cell_measurement_theta_min 2.8
_cell_volume 708.49(3)
_computing_cell_refinement 'SAINT (Bruker, 2004)'
_computing_data_collection 'APEX2 (Bruker, 2004)'
_computing_data_reduction SAINT
_computing_molecular_graphics SHELXTL
_computing_publication_material SHELXTL
_computing_structure_refinement SHELXTL
_computing_structure_solution 'SHELXTL (Sheldrick, 1997)'
_diffrn_ambient_temperature 150(2)
_diffrn_measured_fraction_theta_full 0.998
_diffrn_measured_fraction_theta_max 0.998
_diffrn_measurement_device_type 'Bruker SMART APEXII CCD'
_diffrn_measurement_method \w
_diffrn_radiation_monochromator graphite
_diffrn_radiation_type MoK\a
_diffrn_radiation_wavelength 0.71073
_diffrn_reflns_av_R_equivalents 0.0243
_diffrn_reflns_av_sigmaI/netI 0.0275
_diffrn_reflns_limit_h_max 10
_diffrn_reflns_limit_h_min -10
_diffrn_reflns_limit_k_max 11
_diffrn_reflns_limit_k_min -9
_diffrn_reflns_limit_l_max 14
_diffrn_reflns_limit_l_min -12
_diffrn_reflns_number 5267
_diffrn_reflns_theta_full 27.85
_diffrn_reflns_theta_max 27.85
_diffrn_reflns_theta_min 2.85
_diffrn_standards_number 0
_exptl_absorpt_coefficient_mu 1.672
_exptl_absorpt_correction_T_max 0.864
_exptl_absorpt_correction_T_min 0.776
_exptl_absorpt_correction_type multi-scan
_exptl_absorpt_process_details '(SADABS; Sheldrick, 2003)'
_exptl_crystal_colour orange
_exptl_crystal_density_diffrn 1.751
_exptl_crystal_density_method 'not measured'
_exptl_crystal_description block
_exptl_crystal_F_000 376
_exptl_crystal_size_max 0.16
_exptl_crystal_size_mid 0.12
_exptl_crystal_size_min 0.09
_refine_diff_density_max 0.672
_refine_diff_density_min -0.555
_refine_ls_extinction_method none
_refine_ls_goodness_of_fit_ref 1.043
_refine_ls_hydrogen_treatment constr
_refine_ls_matrix_type full
_refine_ls_number_parameters 79
_refine_ls_number_reflns 1679
_refine_ls_number_restraints 0
_refine_ls_restrained_S_all 1.043
_refine_ls_R_factor_all 0.0286
_refine_ls_R_factor_gt 0.0224
_refine_ls_shift/su_max 0.001
_refine_ls_shift/su_mean 0.000
_refine_ls_structure_factor_coef Fsqd
_refine_ls_weighting_details 'calc w=1/[\s^2^(Fo^2^)+(0.0333P)^2^] where P=(Fo^2^+2Fc^2^)/3'
_refine_ls_weighting_scheme calc
_refine_ls_wR_factor_gt 0.0544
_refine_ls_wR_factor_ref 0.0565
_reflns_number_gt 1432
_reflns_number_total 1679
_reflns_threshold_expression I>2\s(I)
_cod_data_source_file bi2115.cif
_cod_data_source_block I
_cod_original_sg_symbol_H-M 'P 21/n'
_cod_database_code 2211734
_cod_database_fobs_code 2211734

loop_
_symmetry_equiv_pos_as_xyz
'x, y, z'
'-x+1/2, y+1/2, -z+1/2'
'-x, -y, -z'
'x-1/2, -y-1/2, z-1/2'

loop_
_atom_site_type_symbol
_atom_site_label
_atom_site_fract_x
_atom_site_fract_y
_atom_site_fract_z
_atom_site_U_iso_or_equiv
_atom_site_adp_type
_atom_site_calc_flag
_atom_site_refinement_flags
_atom_site_occupancy
C C1 0.0097(2) 0.7456(2) 0.69334(18) 0.0221(4) Uani d . 1
H H1A -0.0253 0.8093 0.6192 0.027 Uiso calc R 1
C C2 0.0793(3) 0.4936(2) 0.7902(2) 0.0278(5) Uani d . 1
H H2A 0.1446 0.3997 0.7724 0.033 Uiso calc R 1
H H2B -0.0257 0.4545 0.8129 0.033 Uiso calc R 1
C C3 0.1878(3) 0.5870(2) 0.90080(19) 0.0275(4) Uani d . 1
H H3A 0.2119 0.5197 0.9780 0.033 Uiso calc R 1
H H3B 0.2987 0.6158 0.8821 0.033 Uiso calc R 1
C C4 0.0951(3) 0.7374(2) 0.92396(18) 0.0249(4) Uani d . 1
H H4A -0.0020 0.7092 0.9611 0.030 Uiso calc R 1
H H4B 0.1745 0.8072 0.9847 0.030 Uiso calc R 1
C C5 -0.0165(3) 0.9888(2) 0.8098(2) 0.0289(5) Uani d . 1
H H5A -0.0571 1.0306 0.7235 0.043 Uiso calc R 1
H H5B 0.0834 1.0505 0.8550 0.043 Uiso calc R 1
H H5C -0.1082 0.9978 0.8547 0.043 Uiso calc R 1
Cl Cl1 0.14853(6) 0.71166(6) 0.44260(5) 0.02679(13) Uani d . 1
N N1 0.0309(2) 0.59437(18) 0.67568(15) 0.0222(3) Uani d . 1
N N2 0.0315(2) 0.82184(19) 0.80426(15) 0.0237(4) Uani d . 1
Pd Pd1 0.0000 0.5000 0.5000 0.01869(8) Uani d S 1

loop_
_atom_site_aniso_label
_atom_site_aniso_U_11
_atom_site_aniso_U_22
_atom_site_aniso_U_33
_atom_site_aniso_U_12
_atom_site_aniso_U_13
_atom_site_aniso_U_23
C1 0.0199(9) 0.0243(10) 0.0212(10) -0.0006(8) 0.0032(8) 0.0004(8)
C2 0.0338(12) 0.0218(11) 0.0251(11) 0.0014(8) 0.0021(10) 0.0005(8)
C3 0.0284(11) 0.0263(11) 0.0256(10) 0.0022(9) 0.0024(9) 0.0009(9)
C4 0.0249(10) 0.0277(11) 0.0206(10) 0.0018(8) 0.0026(8) 0.0000(8)
C5 0.0340(12) 0.0213(11) 0.0315(12) 0.0032(8) 0.0082(10) -0.0036(8)
Cl1 0.0276(2) 0.0235(2) 0.0300(3) -0.0057(2) 0.0083(2) -0.0007(2)
N1 0.0229(8) 0.0211(8) 0.0216(8) -0.0005(7) 0.0036(7) -0.0005(7)
N2 0.0269(9) 0.0203(8) 0.0236(9) 0.0021(7) 0.0057(8) -0.0012(6)
Pd1 0.01799(12) 0.01727(13) 0.02006(13) -0.00050(8) 0.00316(8) -0.00135(7)

loop_
_atom_type_symbol
_atom_type_description
_atom_type_scat_dispersion_real
_atom_type_scat_dispersion_imag
_atom_type_scat_source
C C 0.0033 0.0016 'International Tables Vol C Tables 4.2.6.8 and 6.1.1.4'
H H 0.0000 0.0000 'International Tables Vol C Tables 4.2.6.8 and 6.1.1.4'
N N 0.0061 0.0033 'International Tables Vol C Tables 4.2.6.8 and 6.1.1.4'
Cl Cl 0.1484 0.1585 'International Tables Vol C Tables 4.2.6.8 and 6.1.1.4'
Pd Pd -0.9988 1.0072 'International Tables Vol C Tables 4.2.6.8 and 6.1.1.4'

loop_
_geom_angle_atom_site_label_1
_geom_angle_atom_site_label_2
_geom_angle_atom_site_label_3
_geom_angle_site_symmetry_1
_geom_angle_site_symmetry_3
_geom_angle
N1 C1 N2 . . 127.27(18)
N1 C1 H1A . . 116.4
N2 C1 H1A . . 116.4
N1 C2 C3 . . 110.93(15)
N1 C2 H2A . . 109.5
C3 C2 H2A . . 109.5
N1 C2 H2B . . 109.5
C3 C2 H2B . . 109.5
H2A C2 H2B . . 108.0
C4 C3 C2 . . 110.36(17)
C4 C3 H3A . . 109.6
C2 C3 H3A . . 109.6
C4 C3 H3B . . 109.6
C2 C3 H3B . . 109.6
H3A C3 H3B . . 108.1
N2 C4 C3 . . 109.54(16)
N2 C4 H4A . . 109.8
C3 C4 H4A . . 109.8
N2 C4 H4B . . 109.8
C3 C4 H4B . . 109.8
H4A C4 H4B . . 108.2
N2 C5 H5A . . 109.5
N2 C5 H5B . . 109.5
H5A C5 H5B . . 109.5
N2 C5 H5C . . 109.5
H5A C5 H5C . . 109.5
H5B C5 H5C . . 109.5
C1 N1 C2 . . 116.72(16)
C1 N1 Pd1 . . 121.96(13)
C2 N1 Pd1 . . 121.31(12)
C1 N2 C5 . . 121.17(17)
C1 N2 C4 . . 120.88(17)
C5 N2 C4 . . 117.86(17)
N1 Pd1 N1 . 3_566 180.0
N1 Pd1 Cl1 . . 90.12(5)
N1 Pd1 Cl1 3_566 . 89.88(5)
N1 Pd1 Cl1 . 3_566 89.88(5)
N1 Pd1 Cl1 3_566 3_566 90.12(5)
Cl1 Pd1 Cl1 . 3_566 180.0

loop_
_geom_bond_atom_site_label_1
_geom_bond_atom_site_label_2
_geom_bond_site_symmetry_2
_geom_bond_distance
C1 N1 . 1.297(2)
C1 N2 . 1.337(2)
C1 H1A . 0.950
C2 N1 . 1.475(3)
C2 C3 . 1.519(3)
C2 H2A . 0.990
C2 H2B . 0.990
C3 C4 . 1.514(3)
C3 H3A . 0.990
C3 H3B . 0.990
C4 N2 . 1.460(2)
C4 H4A . 0.9900
C4 H4B . 0.9900
C5 N2 . 1.454(2)
C5 H5A . 0.980
C5 H5B . 0.980
C5 H5C . 0.980
Cl1 Pd1 . 2.3040(5)
N1 Pd1 . 2.0247(16)
Pd1 N1 3_566 2.0247(16)
Pd1 Cl1 3_566 2.3040(5)
